data_7131397
loop_
_publ_author_name
'Tauchi, Daiki'
'Koida, Taiki'
'Nojima, Yuki'
'Hasegawa, Masahi'
'Mazaki, Yasuhiro'
'Inagaki, Akiko'
'Sugiura, Ken-Ichi'
'Nagaya, Yuki'
'Tsubaki, Kazunori'
'Shiga, Takuya'
'Nagata, Yuuya'
'Nishikawa, Hiroyuki'

_publ_section_title
;
 Aggregation-induced circularly polarized phosphorescence of Pt(II)
 complexes with an axially chiral BINOL ligand.
;
_journal_issue 27
_journal_name_full 'Chemical communications (Cambridge, England)'
_journal_page_first 4004
_journal_page_last 4007
_journal_paper_doi 10.1039/d2cc06198h
_journal_volume 59
_journal_year 2023
_chemical_absolute_configuration syn
_chemical_formula_moiety 'C30 H20 N2 O2 Pt'
_chemical_formula_sum 'C30 H20 N2 O2 Pt'
_chemical_formula_weight 635.57
_space_group_crystal_system orthorhombic
_space_group_IT_number 19
_space_group_name_Hall 'P 2ac 2ab'
_space_group_name_H-M_alt 'P 21 21 21'
_atom_sites_solution_hydrogens geom
_audit_creation_method SHELXL-2016/6
_audit_update_record
;
2023-02-07 deposited with the CCDC.	2023-03-03 downloaded from the CCDC.
;
_cell_angle_alpha 90
_cell_angle_beta 90
_cell_angle_gamma 90
_cell_formula_units_Z 8
_cell_length_a 14.959(2)
_cell_length_b 17.171(3)
_cell_length_c 18.707(3)
_cell_measurement_reflns_used 9986
_cell_measurement_temperature 100(2)
_cell_measurement_theta_max 27.39
_cell_measurement_theta_min 2.48
_cell_volume 4805.1(13)
_computing_cell_refinement 'Bruker SAINT'
_computing_data_collection 'Bruker APEX2'
_computing_data_reduction 'Bruker SAINT'
_computing_molecular_graphics 'Bruker SHELXTL'
_computing_publication_material 'Bruker SHELXTL'
_computing_structure_refinement 'SHELXL-2016/6 (Sheldrick, 2016)'
_computing_structure_solution 'SHELXT 2014/5 (Sheldrick, 2014)'
_diffrn_ambient_temperature 100(2)
_diffrn_detector_area_resol_mean 8.366
_diffrn_measured_fraction_theta_full 1.000
_diffrn_measured_fraction_theta_max 1.000
_diffrn_measurement_device_type 'Bruker APEX-II CCD'
_diffrn_measurement_method '\f and \w scans'
_diffrn_radiation_type MoK\a
_diffrn_radiation_wavelength 0.71073
_diffrn_reflns_av_R_equivalents 0.0570
_diffrn_reflns_av_unetI/netI 0.0397
_diffrn_reflns_Laue_measured_fraction_full 1.000
_diffrn_reflns_Laue_measured_fraction_max 1.000
_diffrn_reflns_limit_h_max 18
_diffrn_reflns_limit_h_min -18
_diffrn_reflns_limit_k_max 20
_diffrn_reflns_limit_k_min -20
_diffrn_reflns_limit_l_max 22
_diffrn_reflns_limit_l_min -22
_diffrn_reflns_number 46078
_diffrn_reflns_point_group_measured_fraction_full 1.000
_diffrn_reflns_point_group_measured_fraction_max 1.000
_diffrn_reflns_theta_full 25.242
_diffrn_reflns_theta_max 25.500
_diffrn_reflns_theta_min 1.610
_exptl_absorpt_coefficient_mu 5.871
_exptl_absorpt_correction_T_max 0.5800
_exptl_absorpt_correction_T_min 0.1430
_exptl_absorpt_correction_type numerical
_exptl_absorpt_process_details SADABS
_exptl_crystal_colour red
_exptl_crystal_density_diffrn 1.757
_exptl_crystal_density_method 'not measured'
_exptl_crystal_description block
_exptl_crystal_F_000 2464
_exptl_crystal_size_max 0.330
_exptl_crystal_size_mid 0.070
_exptl_crystal_size_min 0.050
_refine_diff_density_max 2.035
_refine_diff_density_min -1.522
_refine_diff_density_rms 0.146
_refine_ls_abs_structure_details
;
 Flack x determined using 3462 quotients [(I+)-(I-)]/[(I+)+(I-)]
 (Parsons, Flack and Wagner, Acta Cryst. B69 (2013) 249-259).
;
_refine_ls_abs_structure_Flack -0.016(4)
_refine_ls_extinction_method none
_refine_ls_goodness_of_fit_ref 1.143
_refine_ls_hydrogen_treatment constr
_refine_ls_matrix_type full
_refine_ls_number_parameters 631
_refine_ls_number_reflns 8950
_refine_ls_number_restraints 306
_refine_ls_restrained_S_all 1.131
_refine_ls_R_factor_all 0.0391
_refine_ls_R_factor_gt 0.0313
_refine_ls_shift/su_max 0.001
_refine_ls_shift/su_mean 0.000
_refine_ls_structure_factor_coef Fsqd
_refine_ls_weighting_details 'w=1/[\s^2^(Fo^2^)+21.9323P] where P=(Fo^2^+2Fc^2^)/3'
_refine_ls_weighting_scheme calc
_refine_ls_wR_factor_gt 0.0621
_refine_ls_wR_factor_ref 0.0665
_reflns_Friedel_coverage 0.807
_reflns_Friedel_fraction_full 1.000
_reflns_Friedel_fraction_max 1.000
_reflns_number_gt 8236
_reflns_number_total 8950
_reflns_threshold_expression 'I > 2\s(I)'
_cod_data_source_file d2cc06198h2.cif
_cod_data_source_block S_PtBINOLbpy
_cod_depositor_comments 'Adding full bibliography for 7131396--7131397.cif.'
_cod_database_code 7131397
_shelx_shelxl_version_number 2016/6
_shelx_space_group_comment
;
The symmetry employed for this shelxl refinement is uniquely defined
by the following loop, which should always be used as a source of
symmetry information in preference to the above space-group names.
They are only intended as comments.
;
_shelx_estimated_absorpt_t_min 0.248
_shelx_estimated_absorpt_t_max 0.758

loop_
_space_group_symop_operation_xyz
'x, y, z'
'-x+1/2, -y, z+1/2'
'x+1/2, -y+1/2, -z'
'-x, y+1/2, -z+1/2'

loop_
_atom_site_label
_atom_site_type_symbol
_atom_site_fract_x
_atom_site_fract_y
_atom_site_fract_z
_atom_site_U_iso_or_equiv
_atom_site_adp_type
_atom_site_occupancy
_atom_site_site_symmetry_order
_atom_site_calc_flag
_atom_site_refinement_flags_posn
_atom_site_refinement_flags_adp
_atom_site_refinement_flags_occupancy
_atom_site_disorder_assembly
_atom_site_disorder_group
Pt1 Pt 0.23957(2) 0.23784(2) 0.10695(2) 0.02000(9) Uani 1 1 d . . . . .
Pt2 Pt 0.84343(3) -0.03144(2) 0.05382(2) 0.02133(10) Uani 1 1 d . . . . .
N1 N 0.2171(5) 0.3429(5) 0.1472(4) 0.0245(15) Uani 1 1 d . U . . .
N2 N 0.2575(6) 0.2138(5) 0.2094(4) 0.0260(14) Uani 1 1 d . U . . .
O1 O 0.2648(5) 0.1267(4) 0.0805(3) 0.0240(15) Uani 1 1 d . . . . .
O2 O 0.2189(4) 0.2693(4) 0.0051(3) 0.0225(15) Uani 1 1 d . . . . .
N3 N 0.8935(6) 0.0717(5) 0.0788(4) 0.0212(19) Uani 1 1 d . . . . .
N4 N 0.9722(5) -0.0615(5) 0.0629(4) 0.0229(19) Uani 1 1 d . . . . .
O3 O 0.8046(5) -0.1416(4) 0.0360(4) 0.0291(18) Uani 1 1 d . . . . .
O4 O 0.7191(4) 0.0106(4) 0.0399(4) 0.0247(16) Uani 1 1 d . . . . .
C1 C 0.2017(6) 0.4082(6) 0.1082(6) 0.0248(15) Uani 1 1 d . U . . .
H1 H 0.197412 0.404408 0.057614 0.030 Uiso 1 1 calc R U . . .
C2 C 0.1922(6) 0.4806(6) 0.1408(6) 0.0283(17) Uani 1 1 d . U . . .
H2 H 0.181494 0.525805 0.112715 0.034 Uiso 1 1 calc R U . . .
C3 C 0.1984(7) 0.4862(7) 0.2138(6) 0.0333(17) Uani 1 1 d . U . . .
H3 H 0.191970 0.535234 0.236659 0.040 Uiso 1 1 calc R U . . .
C4 C 0.2141(7) 0.4200(7) 0.2538(6) 0.0331(17) Uani 1 1 d . U . . .
H4 H 0.217614 0.423239 0.304462 0.040 Uiso 1 1 calc R U . . .
C5 C 0.2246(7) 0.3486(6) 0.2198(5) 0.0283(15) Uani 1 1 d . U . . .
C6 C 0.2459(7) 0.2740(6) 0.2552(5) 0.0295(14) Uani 1 1 d . U . . .
C7 C 0.2531(7) 0.2643(7) 0.3284(5) 0.0359(17) Uani 1 1 d . U . . .
H5 H 0.244135 0.306979 0.359948 0.043 Uiso 1 1 calc R U . . .
C8 C 0.2736(8) 0.1912(7) 0.3546(6) 0.0411(19) Uani 1 1 d . U . . .
H6 H 0.279562 0.183528 0.404642 0.049 Uiso 1 1 calc R U . . .
C9 C 0.2853(7) 0.1299(8) 0.3093(6) 0.0383(19) Uani 1 1 d . U . . .
H7 H 0.298353 0.079426 0.327161 0.046 Uiso 1 1 calc R U . . .
C10 C 0.2776(7) 0.1433(7) 0.2359(6) 0.0328(17) Uani 1 1 d . U . . .
H8 H 0.286854 0.101163 0.203816 0.039 Uiso 1 1 calc R U . . .
C11 C 0.3042(7) 0.1108(6) 0.0182(5) 0.021(2) Uani 1 1 d . . . . .
C12 C 0.3943(7) 0.0815(6) 0.0203(6) 0.028(3) Uani 1 1 d . . . . .
H9 H 0.423145 0.073736 0.064944 0.033 Uiso 1 1 calc R U . . .
C13 C 0.4382(7) 0.0650(6) -0.0412(6) 0.032(3) Uani 1 1 d . . . . .
H10 H 0.497712 0.045958 -0.038982 0.038 Uiso 1 1 calc R U . . .
C14 C 0.3979(7) 0.0755(6) -0.1080(7) 0.030(2) Uani 1 1 d . . . . .
C15 C 0.4448(8) 0.0622(8) -0.1724(7) 0.046(3) Uani 1 1 d . . . . .
H11 H 0.504730 0.043953 -0.170339 0.056 Uiso 1 1 calc R U . . .
C16 C 0.4060(9) 0.0749(9) -0.2382(7) 0.058(4) Uani 1 1 d . . . . .
H12 H 0.438911 0.065999 -0.280839 0.070 Uiso 1 1 calc R U . . .
C17 C 0.3167(8) 0.1013(8) -0.2413(6) 0.040(3) Uani 1 1 d . . . . .
H13 H 0.289412 0.110258 -0.286341 0.048 Uiso 1 1 calc R U . . .
C18 C 0.2695(7) 0.1139(6) -0.1802(5) 0.028(2) Uani 1 1 d . . . . .
H14 H 0.209270 0.131133 -0.183491 0.034 Uiso 1 1 calc R U . . .
C19 C 0.3074(6) 0.1022(6) -0.1123(6) 0.023(2) Uani 1 1 d . . . . .
C20 C 0.2613(7) 0.1197(5) -0.0468(5) 0.021(2) Uani 1 1 d . . . . .
C21 C 0.1681(6) 0.1524(5) -0.0500(5) 0.0184(19) Uani 1 1 d . . . . .
C22 C 0.0942(7) 0.1065(6) -0.0743(5) 0.020(2) Uani 1 1 d . . . . .
C23 C 0.1021(6) 0.0274(6) -0.0917(5) 0.023(2) Uani 1 1 d . . . . .
H15 H 0.159296 0.003433 -0.089442 0.028 Uiso 1 1 calc R U . . .
C24 C 0.0297(7) -0.0166(6) -0.1119(5) 0.029(2) Uani 1 1 d . . . . .
H16 H 0.036622 -0.070549 -0.121837 0.034 Uiso 1 1 calc R U . . .
C25 C -0.0552(7) 0.0189(7) -0.1177(6) 0.036(3) Uani 1 1 d . . . . .
H17 H -0.105709 -0.011090 -0.131318 0.043 Uiso 1 1 calc R U . . .
C26 C -0.0644(7) 0.0955(7) -0.1038(6) 0.033(3) Uani 1 1 d . . . . .
H18 H -0.121612 0.118827 -0.109055 0.040 Uiso 1 1 calc R U . . .
C27 C 0.0086(7) 0.1427(7) -0.0815(5) 0.027(2) Uani 1 1 d . . . . .
C28 C -0.0006(7) 0.2222(6) -0.0653(6) 0.031(3) Uani 1 1 d . . . . .
H19 H -0.056378 0.247190 -0.073457 0.037 Uiso 1 1 calc R U . . .
C29 C 0.0691(7) 0.2644(6) -0.0379(5) 0.025(2) Uani 1 1 d . . . . .
H20 H 0.061342 0.317839 -0.026362 0.030 Uiso 1 1 calc R U . . .
C30 C 0.1536(7) 0.2275(6) -0.0268(4) 0.022(2) Uani 1 1 d . . . . .
C31 C 0.8472(8) 0.1376(6) 0.0853(5) 0.024(2) Uani 1 1 d . . . . .
H21 H 0.784734 0.136806 0.076223 0.029 Uiso 1 1 calc R U . . .
C32 C 0.8869(7) 0.2073(6) 0.1049(6) 0.033(2) Uani 1 1 d . . . . .
H22 H 0.852536 0.253627 0.108611 0.040 Uiso 1 1 calc R U . . .
C33 C 0.9778(7) 0.2080(6) 0.1188(6) 0.031(3) Uani 1 1 d . . . . .
H23 H 1.005993 0.254700 0.134062 0.037 Uiso 1 1 calc R U . . .
C34 C 1.0269(7) 0.1417(6) 0.1107(6) 0.028(2) Uani 1 1 d . . . . .
H24 H 1.089549 0.141806 0.118949 0.034 Uiso 1 1 calc R U . . .
C35 C 0.9829(7) 0.0733(6) 0.0900(5) 0.023(2) Uani 1 1 d . . . . .
C36 C 1.0281(7) -0.0016(6) 0.0779(5) 0.021(2) Uani 1 1 d . . . . .
C37 C 1.1206(7) -0.0124(6) 0.0791(5) 0.025(2) Uani 1 1 d . . . . .
H25 H 1.159402 0.029802 0.090010 0.030 Uiso 1 1 calc R U . . .
C38 C 1.1548(8) -0.0854(6) 0.0642(5) 0.027(2) Uani 1 1 d . . . . .
H26 H 1.217490 -0.094106 0.064190 0.033 Uiso 1 1 calc R U . . .
C39 C 1.0962(7) -0.1454(6) 0.0493(6) 0.027(2) Uani 1 1 d . . . . .
H27 H 1.118726 -0.196018 0.039378 0.033 Uiso 1 1 calc R U . . .
C40 C 1.0056(7) -0.1323(6) 0.0488(6) 0.027(2) Uani 1 1 d . . . . .
H28 H 0.966010 -0.174041 0.038383 0.032 Uiso 1 1 calc R U . . .
C41 C 0.7411(8) -0.1531(6) -0.0146(5) 0.030(2) Uani 1 1 d . . . . .
C42 C 0.7665(8) -0.1893(6) -0.0795(6) 0.036(3) Uani 1 1 d . . . . .
H29 H 0.826812 -0.205494 -0.085064 0.043 Uiso 1 1 calc R U . . .
C43 C 0.7091(9) -0.2018(7) -0.1336(6) 0.040(3) Uani 1 1 d . . . . .
H30 H 0.729177 -0.225443 -0.176569 0.048 Uiso 1 1 calc R U . . .
C44 C 0.6187(8) -0.1795(6) -0.1260(6) 0.034(3) Uani 1 1 d . . . . .
C45 C 0.5549(10) -0.1894(7) -0.1828(6) 0.045(3) Uani 1 1 d . . . . .
H31 H 0.573406 -0.212887 -0.226321 0.055 Uiso 1 1 calc R U . . .
C46 C 0.4698(11) -0.1661(8) -0.1754(8) 0.054(4) Uani 1 1 d . . . . .
H32 H 0.429533 -0.170794 -0.214463 0.065 Uiso 1 1 calc R U . . .
C47 C 0.4399(9) -0.1348(7) -0.1106(7) 0.046(3) Uani 1 1 d . . . . .
H33 H 0.379231 -0.119425 -0.105605 0.056 Uiso 1 1 calc R U . . .
C48 C 0.4980(7) -0.1263(6) -0.0540(7) 0.033(2) Uani 1 1 d . . . . .
H34 H 0.476614 -0.105252 -0.010297 0.040 Uiso 1 1 calc R U . . .
C49 C 0.5891(7) -0.1483(6) -0.0597(6) 0.027(2) Uani 1 1 d . . . . .
C50 C 0.6515(7) -0.1366(6) -0.0026(5) 0.024(2) Uani 1 1 d . . . . .
C51 C 0.6225(6) -0.0970(6) 0.0658(5) 0.0228(16) Uani 1 1 d . U . . .
C52 C 0.5618(6) -0.1329(6) 0.1142(5) 0.0238(14) Uani 1 1 d . U . . .
C53 C 0.5330(6) -0.2115(6) 0.1071(6) 0.0259(16) Uani 1 1 d . U . . .
H35 H 0.551441 -0.240929 0.066760 0.031 Uiso 1 1 calc R U . . .
C54 C 0.4790(6) -0.2455(7) 0.1575(5) 0.0301(17) Uani 1 1 d . U . . .
H36 H 0.462763 -0.298688 0.152659 0.036 Uiso 1 1 calc R U . . .
C55 C 0.4476(7) -0.2025(7) 0.2161(6) 0.0332(18) Uani 1 1 d . U . . .
H37 H 0.409741 -0.226350 0.250471 0.040 Uiso 1 1 calc R U . . .
C56 C 0.4720(7) -0.1252(7) 0.2237(6) 0.0315(17) Uani 1 1 d . U . . .
H38 H 0.449287 -0.095800 0.262718 0.038 Uiso 1 1 calc R U . . .
C57 C 0.5299(7) -0.0895(6) 0.1743(6) 0.0274(15) Uani 1 1 d . U . . .
C58 C 0.5583(7) -0.0114(6) 0.1843(5) 0.0278(17) Uani 1 1 d . U . . .
H39 H 0.535044 0.018672 0.222658 0.033 Uiso 1 1 calc R U . . .
C59 C 0.6197(6) 0.0204(6) 0.1380(5) 0.0250(16) Uani 1 1 d . U . . .
H40 H 0.639616 0.072314 0.145531 0.030 Uiso 1 1 calc R U . . .
C60 C 0.6542(7) -0.0224(6) 0.0791(5) 0.0213(15) Uani 1 1 d . U . . .

loop_
_atom_site_aniso_label
_atom_site_aniso_U_11
_atom_site_aniso_U_22
_atom_site_aniso_U_33
_atom_site_aniso_U_23
_atom_site_aniso_U_13
_atom_site_aniso_U_12
Pt1 0.01747(18) 0.02761(19) 0.01492(17) 0.00027(16) -0.00055(15) -0.00195(15)
Pt2 0.01965(19) 0.02337(18) 0.02097(19) 0.00333(18) 0.00096(17) -0.00126(17)
N1 0.018(3) 0.033(3) 0.023(3) -0.003(3) 0.004(3) -0.009(3)
N2 0.019(3) 0.045(3) 0.014(3) 0.004(2) -0.002(3) -0.003(3)
O1 0.026(4) 0.024(4) 0.022(3) 0.001(3) -0.002(3) -0.002(3)
O2 0.026(4) 0.030(4) 0.011(3) 0.002(3) 0.001(3) -0.005(3)
N3 0.024(5) 0.026(5) 0.013(4) 0.002(3) -0.004(3) -0.001(4)
N4 0.021(4) 0.030(5) 0.017(5) 0.007(4) 0.001(4) 0.000(4)
O3 0.022(4) 0.017(3) 0.048(5) 0.005(3) 0.002(3) 0.002(3)
O4 0.019(4) 0.024(4) 0.031(4) 0.003(3) -0.001(3) 0.000(3)
C1 0.019(3) 0.030(3) 0.025(3) -0.003(3) 0.002(3) -0.009(3)
C2 0.022(4) 0.031(3) 0.032(3) -0.006(3) 0.000(3) -0.010(3)
C3 0.030(4) 0.038(4) 0.032(3) -0.009(3) 0.001(3) -0.010(3)
C4 0.029(4) 0.043(3) 0.027(3) -0.008(3) 0.003(3) -0.009(3)
C5 0.022(3) 0.041(3) 0.022(3) -0.004(2) 0.004(3) -0.010(3)
C6 0.022(3) 0.048(3) 0.018(3) -0.001(2) -0.001(3) -0.010(3)
C7 0.029(4) 0.059(4) 0.020(3) 0.003(3) -0.002(3) -0.014(4)
C8 0.034(4) 0.065(4) 0.025(4) 0.008(3) -0.005(3) -0.011(4)
C9 0.031(4) 0.061(4) 0.023(3) 0.012(3) -0.008(3) -0.007(4)
C10 0.025(4) 0.052(4) 0.022(3) 0.008(3) -0.005(3) -0.002(3)
C11 0.023(5) 0.016(5) 0.024(6) -0.001(4) -0.002(4) -0.008(4)
C12 0.028(6) 0.024(6) 0.032(6) -0.005(5) -0.011(5) 0.000(5)
C13 0.022(6) 0.032(6) 0.040(7) -0.009(5) -0.003(5) 0.004(5)
C14 0.027(6) 0.032(6) 0.030(6) -0.008(5) 0.000(5) 0.001(4)
C15 0.027(7) 0.068(9) 0.043(8) -0.018(7) 0.003(6) 0.016(6)
C16 0.047(8) 0.090(12) 0.038(8) -0.031(8) 0.011(7) 0.016(8)
C17 0.038(7) 0.059(8) 0.023(6) -0.008(6) -0.001(5) 0.011(6)
C18 0.022(6) 0.038(6) 0.024(6) -0.006(4) 0.003(5) 0.004(5)
C19 0.018(5) 0.026(5) 0.024(5) -0.007(5) 0.000(5) 0.000(4)
C20 0.020(5) 0.016(4) 0.027(5) -0.004(4) 0.001(5) -0.002(4)
C21 0.023(5) 0.022(5) 0.010(4) 0.000(4) -0.006(4) -0.001(4)
C22 0.020(5) 0.032(6) 0.010(5) 0.004(4) 0.002(4) 0.003(4)
C23 0.021(5) 0.030(5) 0.018(5) 0.001(4) -0.006(4) 0.005(4)
C24 0.036(6) 0.034(6) 0.016(5) -0.004(5) -0.003(5) -0.007(5)
C25 0.018(5) 0.061(9) 0.028(6) 0.002(6) -0.007(5) -0.014(5)
C26 0.019(5) 0.053(7) 0.028(6) 0.000(6) -0.005(5) -0.002(5)
C27 0.021(6) 0.045(7) 0.015(5) 0.004(5) -0.001(4) 0.006(5)
C28 0.026(5) 0.040(7) 0.026(6) 0.003(5) -0.001(5) 0.013(5)
C29 0.036(6) 0.018(5) 0.020(5) 0.001(4) 0.000(4) 0.012(5)
C30 0.028(5) 0.032(5) 0.006(4) 0.003(4) -0.003(4) 0.001(5)
C31 0.025(5) 0.025(5) 0.022(5) 0.004(4) 0.000(4) 0.000(5)
C32 0.039(6) 0.031(6) 0.029(6) -0.002(5) -0.002(5) -0.001(5)
C33 0.041(7) 0.026(6) 0.025(6) -0.002(4) -0.007(5) -0.009(5)
C34 0.027(6) 0.038(6) 0.019(5) 0.002(5) -0.001(5) -0.005(5)
C35 0.023(5) 0.030(6) 0.015(5) 0.005(4) 0.000(4) -0.004(4)
C36 0.026(5) 0.025(5) 0.013(5) 0.002(4) 0.000(4) 0.005(4)
C37 0.024(5) 0.028(6) 0.024(5) 0.003(4) -0.003(4) -0.004(4)
C38 0.026(5) 0.037(6) 0.019(5) 0.009(4) -0.001(5) 0.005(5)
C39 0.029(6) 0.019(5) 0.034(6) -0.001(5) 0.001(5) 0.005(4)
C40 0.035(6) 0.020(5) 0.025(6) 0.008(5) -0.005(5) -0.002(4)
C41 0.035(6) 0.030(6) 0.025(5) 0.010(4) 0.009(5) -0.004(5)
C42 0.042(7) 0.018(5) 0.048(7) 0.000(5) 0.028(6) -0.008(5)
C43 0.056(8) 0.033(7) 0.031(7) -0.008(5) 0.025(6) -0.016(6)
C44 0.043(7) 0.028(6) 0.033(7) -0.001(5) 0.005(5) -0.018(5)
C45 0.068(10) 0.046(8) 0.022(6) -0.001(5) -0.004(6) -0.017(7)
C46 0.063(10) 0.061(10) 0.039(8) -0.004(7) -0.013(7) -0.015(8)
C47 0.043(7) 0.054(8) 0.043(8) -0.006(7) -0.010(7) -0.004(6)
C48 0.036(6) 0.034(6) 0.029(6) -0.006(5) -0.003(6) -0.001(5)
C49 0.034(6) 0.026(5) 0.022(6) 0.003(5) 0.005(5) -0.004(4)
C50 0.027(6) 0.024(5) 0.021(5) 0.002(4) 0.006(5) -0.004(5)
C51 0.019(3) 0.027(3) 0.022(3) 0.002(3) 0.002(3) 0.004(3)
C52 0.019(3) 0.032(3) 0.020(3) -0.001(3) 0.001(3) 0.001(3)
C53 0.021(3) 0.032(3) 0.024(3) -0.002(3) 0.001(3) -0.001(3)
C54 0.024(4) 0.036(4) 0.031(4) 0.001(3) 0.002(3) -0.004(3)
C55 0.028(4) 0.042(4) 0.030(4) 0.001(3) 0.005(3) -0.003(3)
C56 0.027(4) 0.042(4) 0.025(4) -0.003(3) 0.006(3) -0.002(3)
C57 0.024(3) 0.038(3) 0.020(3) -0.003(3) 0.002(3) 0.000(3)
C58 0.027(4) 0.038(3) 0.018(3) -0.004(3) 0.002(3) 0.001(3)
C59 0.024(3) 0.032(4) 0.018(3) 0.001(3) 0.000(3) 0.005(3)
C60 0.019(3) 0.027(3) 0.018(3) 0.003(3) 0.004(3) 0.007(3)

loop_
_atom_type_symbol
_atom_type_description
_atom_type_scat_dispersion_real
_atom_type_scat_dispersion_imag
_atom_type_scat_source
C C 0.0033 0.0016 'International Tables Vol C Tables 4.2.6.8 and 6.1.1.4'
H H 0.0000 0.0000 'International Tables Vol C Tables 4.2.6.8 and 6.1.1.4'
N N 0.0061 0.0033 'International Tables Vol C Tables 4.2.6.8 and 6.1.1.4'
O O 0.0106 0.0060 'International Tables Vol C Tables 4.2.6.8 and 6.1.1.4'
Pt Pt -1.7033 8.3905 'International Tables Vol C Tables 4.2.6.8 and 6.1.1.4'

loop_
_geom_angle_atom_site_label_1
_geom_angle_atom_site_label_2
_geom_angle_atom_site_label_3
_geom_angle
_geom_angle_site_symmetry_1
_geom_angle_site_symmetry_3
_geom_angle_publ_flag
N2 Pt1 N1 81.1(3) . . ?
N2 Pt1 O2 176.2(3) . . ?
N1 Pt1 O2 95.1(3) . . ?
N2 Pt1 O1 90.9(3) . . ?
N1 Pt1 O1 172.0(3) . . ?
O2 Pt1 O1 92.9(3) . . ?
N3 Pt2 N4 81.2(3) . . ?
N3 Pt2 O3 173.0(3) . . ?
N4 Pt2 O3 92.9(3) . . ?
N3 Pt2 O4 93.4(3) . . ?
N4 Pt2 O4 173.3(3) . . ?
O3 Pt2 O4 92.8(3) . . ?
C1 N1 C5 119.3(9) . . ?
C1 N1 Pt1 125.1(7) . . ?
C5 N1 Pt1 115.4(7) . . ?
C10 N2 C6 118.9(8) . . ?
C10 N2 Pt1 125.2(7) . . ?
C6 N2 Pt1 115.9(7) . . ?
C11 O1 Pt1 119.6(6) . . ?
C30 O2 Pt1 112.8(5) . . ?
C31 N3 C35 118.8(9) . . ?
C31 N3 Pt2 125.8(7) . . ?
C35 N3 Pt2 115.4(7) . . ?
C40 N4 C36 119.9(8) . . ?
C40 N4 Pt2 125.2(7) . . ?
C36 N4 Pt2 114.6(6) . . ?
C41 O3 Pt2 117.2(6) . . ?
C60 O4 Pt2 116.6(6) . . ?
N1 C1 C2 121.3(10) . . ?
N1 C1 H1 119.4 . . ?
C2 C1 H1 119.4 . . ?
C3 C2 C1 119.4(11) . . ?
C3 C2 H2 120.3 . . ?
C1 C2 H2 120.3 . . ?
C2 C3 C4 119.6(10) . . ?
C2 C3 H3 120.2 . . ?
C4 C3 H3 120.2 . . ?
C3 C4 C5 119.7(10) . . ?
C3 C4 H4 120.1 . . ?
C5 C4 H4 120.1 . . ?
N1 C5 C4 120.6(10) . . ?
N1 C5 C6 113.6(9) . . ?
C4 C5 C6 125.8(10) . . ?
N2 C6 C7 121.7(10) . . ?
N2 C6 C5 114.0(8) . . ?
C7 C6 C5 124.3(10) . . ?
C8 C7 C6 118.5(11) . . ?
C8 C7 H5 120.8 . . ?
C6 C7 H5 120.8 . . ?
C9 C8 C7 120.6(11) . . ?
C9 C8 H6 119.7 . . ?
C7 C8 H6 119.7 . . ?
C8 C9 C10 118.3(12) . . ?
C8 C9 H7 120.8 . . ?
C10 C9 H7 120.8 . . ?
N2 C10 C9 122.0(11) . . ?
N2 C10 H8 119.0 . . ?
C9 C10 H8 119.0 . . ?
O1 C11 C20 122.7(9) . . ?
O1 C11 C12 117.5(9) . . ?
C20 C11 C12 119.7(10) . . ?
C13 C12 C11 120.3(10) . . ?
C13 C12 H9 119.9 . . ?
C11 C12 H9 119.9 . . ?
C12 C13 C14 121.5(10) . . ?
C12 C13 H10 119.2 . . ?
C14 C13 H10 119.2 . . ?
C13 C14 C15 121.8(10) . . ?
C13 C14 C19 119.9(11) . . ?
C15 C14 C19 118.3(11) . . ?
C16 C15 C14 121.8(11) . . ?
C16 C15 H11 119.1 . . ?
C14 C15 H11 119.1 . . ?
C15 C16 C17 119.1(12) . . ?
C15 C16 H12 120.5 . . ?
C17 C16 H12 120.5 . . ?
C18 C17 C16 120.5(12) . . ?
C18 C17 H13 119.7 . . ?
C16 C17 H13 119.7 . . ?
C17 C18 C19 121.7(10) . . ?
C17 C18 H14 119.1 . . ?
C19 C18 H14 119.1 . . ?
C18 C19 C14 118.6(10) . . ?
C18 C19 C20 123.2(9) . . ?
C14 C19 C20 118.1(10) . . ?
C11 C20 C19 120.3(9) . . ?
C11 C20 C21 120.4(9) . . ?
C19 C20 C21 119.2(9) . . ?
C30 C21 C22 119.6(9) . . ?
C30 C21 C20 118.9(8) . . ?
C22 C21 C20 121.5(8) . . ?
C23 C22 C27 118.4(9) . . ?
C23 C22 C21 122.8(9) . . ?
C27 C22 C21 118.8(9) . . ?
C24 C23 C22 122.0(9) . . ?
C24 C23 H15 119.0 . . ?
C22 C23 H15 119.0 . . ?
C23 C24 C25 119.5(10) . . ?
C23 C24 H16 120.3 . . ?
C25 C24 H16 120.3 . . ?
C26 C25 C24 119.9(9) . . ?
C26 C25 H17 120.0 . . ?
C24 C25 H17 120.0 . . ?
C25 C26 C27 122.3(10) . . ?
C25 C26 H18 118.9 . . ?
C27 C26 H18 118.9 . . ?
C28 C27 C26 122.8(10) . . ?
C28 C27 C22 119.4(10) . . ?
C26 C27 C22 117.8(10) . . ?
C29 C28 C27 121.3(9) . . ?
C29 C28 H19 119.4 . . ?
C27 C28 H19 119.4 . . ?
C28 C29 C30 119.6(9) . . ?
C28 C29 H20 120.2 . . ?
C30 C29 H20 120.2 . . ?
O2 C30 C21 121.4(9) . . ?
O2 C30 C29 118.0(8) . . ?
C21 C30 C29 120.6(9) . . ?
N3 C31 C32 122.4(10) . . ?
N3 C31 H21 118.8 . . ?
C32 C31 H21 118.8 . . ?
C33 C32 C31 118.6(10) . . ?
C33 C32 H22 120.7 . . ?
C31 C32 H22 120.7 . . ?
C34 C33 C32 120.0(10) . . ?
C34 C33 H23 120.0 . . ?
C32 C33 H23 120.0 . . ?
C33 C34 C35 118.6(10) . . ?
C33 C34 H24 120.7 . . ?
C35 C34 H24 120.7 . . ?
N3 C35 C34 121.6(10) . . ?
N3 C35 C36 114.3(9) . . ?
C34 C35 C36 124.1(9) . . ?
N4 C36 C37 121.1(9) . . ?
N4 C36 C35 114.3(8) . . ?
C37 C36 C35 124.6(9) . . ?
C38 C37 C36 118.9(10) . . ?
C38 C37 H25 120.6 . . ?
C36 C37 H25 120.6 . . ?
C39 C38 C37 118.9(10) . . ?
C39 C38 H26 120.5 . . ?
C37 C38 H26 120.5 . . ?
C40 C39 C38 120.3(9) . . ?
C40 C39 H27 119.9 . . ?
C38 C39 H27 119.9 . . ?
N4 C40 C39 121.0(9) . . ?
N4 C40 H28 119.5 . . ?
C39 C40 H28 119.5 . . ?
O3 C41 C50 122.3(9) . . ?
O3 C41 C42 118.4(10) . . ?
C50 C41 C42 119.1(11) . . ?
C43 C42 C41 123.0(12) . . ?
C43 C42 H29 118.5 . . ?
C41 C42 H29 118.5 . . ?
C42 C43 C44 119.5(11) . . ?
C42 C43 H30 120.2 . . ?
C44 C43 H30 120.2 . . ?
C43 C44 C49 119.2(11) . . ?
C43 C44 C45 122.0(11) . . ?
C49 C44 C45 118.9(11) . . ?
C46 C45 C44 121.2(12) . . ?
C46 C45 H31 119.4 . . ?
C44 C45 H31 119.4 . . ?
C45 C46 C47 120.4(13) . . ?
C45 C46 H32 119.8 . . ?
C47 C46 H32 119.8 . . ?
C48 C47 C46 120.3(13) . . ?
C48 C47 H33 119.8 . . ?
C46 C47 H33 119.8 . . ?
C47 C48 C49 121.4(12) . . ?
C47 C48 H34 119.3 . . ?
C49 C48 H34 119.3 . . ?
C48 C49 C44 117.7(11) . . ?
C48 C49 C50 122.3(10) . . ?
C44 C49 C50 120.0(10) . . ?
C41 C50 C49 118.8(9) . . ?
C41 C50 C51 120.4(9) . . ?
C49 C50 C51 120.4(9) . . ?
C60 C51 C52 120.3(9) . . ?
C60 C51 C50 118.0(8) . . ?
C52 C51 C50 121.7(9) . . ?
C53 C52 C51 123.1(9) . . ?
C53 C52 C57 117.7(9) . . ?
C51 C52 C57 119.1(9) . . ?
C54 C53 C52 121.2(10) . . ?
C54 C53 H35 119.4 . . ?
C52 C53 H35 119.4 . . ?
C53 C54 C55 120.7(11) . . ?
C53 C54 H36 119.7 . . ?
C55 C54 H36 119.7 . . ?
C56 C55 C54 119.8(10) . . ?
C56 C55 H37 120.1 . . ?
C54 C55 H37 120.1 . . ?
C55 C56 C57 120.8(10) . . ?
C55 C56 H38 119.6 . . ?
C57 C56 H38 119.6 . . ?
C56 C57 C58 120.6(10) . . ?
C56 C57 C52 119.7(10) . . ?
C58 C57 C52 119.7(9) . . ?
C59 C58 C57 119.5(9) . . ?
C59 C58 H39 120.3 . . ?
C57 C58 H39 120.3 . . ?
C58 C59 C60 121.7(10) . . ?
C58 C59 H40 119.2 . . ?
C60 C59 H40 119.2 . . ?
O4 C60 C51 122.6(8) . . ?
O4 C60 C59 117.9(9) . . ?
C51 C60 C59 119.5(9) . . ?

loop_
_geom_bond_atom_site_label_1
_geom_bond_atom_site_label_2
_geom_bond_distance
_geom_bond_site_symmetry_2
_geom_bond_publ_flag
Pt1 N2 1.978(7) . ?
Pt1 N1 1.984(8) . ?
Pt1 O2 2.005(6) . ?
Pt1 O1 2.007(6) . ?
Pt2 N3 1.979(8) . ?
Pt2 N4 2.001(8) . ?
Pt2 O3 2.006(7) . ?
Pt2 O4 2.011(6) . ?
N1 C1 1.357(13) . ?
N1 C5 1.367(13) . ?
N2 C10 1.343(13) . ?
N2 C6 1.354(13) . ?
O1 C11 1.333(12) . ?
O2 C30 1.351(11) . ?
N3 C31 1.332(13) . ?
N3 C35 1.354(13) . ?
N4 C40 1.341(13) . ?
N4 C36 1.354(12) . ?
O3 C41 1.354(13) . ?
O4 C60 1.342(11) . ?
C1 C2 1.392(14) . ?
C1 H1 0.9500 . ?
C2 C3 1.373(15) . ?
C2 H2 0.9500 . ?
C3 C4 1.381(16) . ?
C3 H3 0.9500 . ?
C4 C5 1.390(15) . ?
C4 H4 0.9500 . ?
C5 C6 1.477(15) . ?
C6 C7 1.383(13) . ?
C7 C8 1.383(16) . ?
C7 H5 0.9500 . ?
C8 C9 1.361(17) . ?
C8 H6 0.9500 . ?
C9 C10 1.396(15) . ?
C9 H7 0.9500 . ?
C10 H8 0.9500 . ?
C11 C20 1.383(14) . ?
C11 C12 1.439(14) . ?
C12 C13 1.355(16) . ?
C12 H9 0.9500 . ?
C13 C14 1.398(16) . ?
C13 H10 0.9500 . ?
C14 C15 1.414(16) . ?
C14 C19 1.431(13) . ?
C15 C16 1.377(19) . ?
C15 H11 0.9500 . ?
C16 C17 1.412(17) . ?
C16 H12 0.9500 . ?
C17 C18 1.361(15) . ?
C17 H13 0.9500 . ?
C18 C19 1.404(15) . ?
C18 H14 0.9500 . ?
C19 C20 1.438(14) . ?
C20 C21 1.505(13) . ?
C21 C30 1.378(13) . ?
C21 C22 1.432(13) . ?
C22 C23 1.402(14) . ?
C22 C27 1.430(14) . ?
C23 C24 1.373(13) . ?
C23 H15 0.9500 . ?
C24 C25 1.413(15) . ?
C24 H16 0.9500 . ?
C25 C26 1.348(16) . ?
C25 H17 0.9500 . ?
C26 C27 1.422(15) . ?
C26 H18 0.9500 . ?
C27 C28 1.405(15) . ?
C28 C29 1.369(15) . ?
C28 H19 0.9500 . ?
C29 C30 1.429(14) . ?
C29 H20 0.9500 . ?
C31 C32 1.385(14) . ?
C31 H21 0.9500 . ?
C32 C33 1.384(15) . ?
C32 H22 0.9500 . ?
C33 C34 1.364(15) . ?
C33 H23 0.9500 . ?
C34 C35 1.400(14) . ?
C34 H24 0.9500 . ?
C35 C36 1.472(14) . ?
C36 C37 1.396(14) . ?
C37 C38 1.382(14) . ?
C37 H25 0.9500 . ?
C38 C39 1.381(14) . ?
C38 H26 0.9500 . ?
C39 C40 1.375(14) . ?
C39 H27 0.9500 . ?
C40 H28 0.9500 . ?
C41 C50 1.388(16) . ?
C41 C42 1.416(14) . ?
C42 C43 1.344(17) . ?
C42 H29 0.9500 . ?
C43 C44 1.413(16) . ?
C43 H30 0.9500 . ?
C44 C49 1.423(16) . ?
C44 C45 1.437(17) . ?
C45 C46 1.343(19) . ?
C45 H31 0.9500 . ?
C46 C47 1.399(19) . ?
C46 H32 0.9500 . ?
C47 C48 1.378(17) . ?
C47 H33 0.9500 . ?
C48 C49 1.417(15) . ?
C48 H34 0.9500 . ?
C49 C50 1.433(15) . ?
C50 C51 1.513(14) . ?
C51 C60 1.389(14) . ?
C51 C52 1.423(14) . ?
C52 C53 1.422(13) . ?
C52 C57 1.431(14) . ?
C53 C54 1.371(14) . ?
C53 H35 0.9500 . ?
C54 C55 1.403(15) . ?
C54 H36 0.9500 . ?
C55 C56 1.384(15) . ?
C55 H37 0.9500 . ?
C56 C57 1.406(15) . ?
C56 H38 0.9500 . ?
C57 C58 1.419(15) . ?
C58 C59 1.377(14) . ?
C58 H39 0.9500 . ?
C59 C60 1.420(13) . ?
C59 H40 0.9500 . ?

loop_
_geom_torsion_atom_site_label_1
_geom_torsion_atom_site_label_2
_geom_torsion_atom_site_label_3
_geom_torsion_atom_site_label_4
_geom_torsion
_geom_torsion_site_symmetry_1
_geom_torsion_site_symmetry_2
_geom_torsion_site_symmetry_3
_geom_torsion_site_symmetry_4
_geom_torsion_publ_flag
C5 N1 C1 C2 -1.0(14) . . . . ?
Pt1 N1 C1 C2 -175.9(7) . . . . ?
N1 C1 C2 C3 0.0(14) . . . . ?
C1 C2 C3 C4 0.1(15) . . . . ?
C2 C3 C4 C5 0.9(16) . . . . ?
C1 N1 C5 C4 1.9(14) . . . . ?
Pt1 N1 C5 C4 177.3(8) . . . . ?
C1 N1 C5 C6 -177.0(8) . . . . ?
Pt1 N1 C5 C6 -1.6(11) . . . . ?
C3 C4 C5 N1 -1.9(16) . . . . ?
C3 C4 C5 C6 176.9(10) . . . . ?
C10 N2 C6 C7 -0.9(15) . . . . ?
Pt1 N2 C6 C7 177.5(8) . . . . ?
C10 N2 C6 C5 179.6(9) . . . . ?
Pt1 N2 C6 C5 -2.0(11) . . . . ?
N1 C5 C6 N2 2.3(13) . . . . ?
C4 C5 C6 N2 -176.5(10) . . . . ?
N1 C5 C6 C7 -177.1(10) . . . . ?
C4 C5 C6 C7 4.0(17) . . . . ?
N2 C6 C7 C8 0.7(16) . . . . ?
C5 C6 C7 C8 -179.9(10) . . . . ?
C6 C7 C8 C9 -0.8(17) . . . . ?
C7 C8 C9 C10 1.1(17) . . . . ?
C6 N2 C10 C9 1.2(16) . . . . ?
Pt1 N2 C10 C9 -177.0(8) . . . . ?
C8 C9 C10 N2 -1.3(17) . . . . ?
Pt1 O1 C11 C20 -70.7(10) . . . . ?
Pt1 O1 C11 C12 110.7(8) . . . . ?
O1 C11 C12 C13 -179.3(9) . . . . ?
C20 C11 C12 C13 2.1(15) . . . . ?
C11 C12 C13 C14 -0.2(16) . . . . ?
C12 C13 C14 C15 176.7(12) . . . . ?
C12 C13 C14 C19 -1.7(16) . . . . ?
C13 C14 C15 C16 -177.8(13) . . . . ?
C19 C14 C15 C16 0.6(19) . . . . ?
C14 C15 C16 C17 -1(2) . . . . ?
C15 C16 C17 C18 0(2) . . . . ?
C16 C17 C18 C19 0.7(19) . . . . ?
C17 C18 C19 C14 -0.7(16) . . . . ?
C17 C18 C19 C20 176.0(11) . . . . ?
C13 C14 C19 C18 178.5(10) . . . . ?
C15 C14 C19 C18 0.0(15) . . . . ?
C13 C14 C19 C20 1.7(14) . . . . ?
C15 C14 C19 C20 -176.8(10) . . . . ?
O1 C11 C20 C19 179.4(9) . . . . ?
C12 C11 C20 C19 -2.0(13) . . . . ?
O1 C11 C20 C21 3.3(13) . . . . ?
C12 C11 C20 C21 -178.2(8) . . . . ?
C18 C19 C20 C11 -176.5(10) . . . . ?
C14 C19 C20 C11 0.2(13) . . . . ?
C18 C19 C20 C21 -0.3(14) . . . . ?
C14 C19 C20 C21 176.4(8) . . . . ?
C11 C20 C21 C30 62.8(12) . . . . ?
C19 C20 C21 C30 -113.4(10) . . . . ?
C11 C20 C21 C22 -115.1(10) . . . . ?
C19 C20 C21 C22 68.7(12) . . . . ?
C30 C21 C22 C23 -173.3(9) . . . . ?
C20 C21 C22 C23 4.6(14) . . . . ?
C30 C21 C22 C27 7.1(13) . . . . ?
C20 C21 C22 C27 -175.1(9) . . . . ?
C27 C22 C23 C24 -3.3(14) . . . . ?
C21 C22 C23 C24 177.1(9) . . . . ?
C22 C23 C24 C25 2.1(15) . . . . ?
C23 C24 C25 C26 0.4(16) . . . . ?
C24 C25 C26 C27 -1.5(17) . . . . ?
C25 C26 C27 C28 -178.5(10) . . . . ?
C25 C26 C27 C22 0.3(16) . . . . ?
C23 C22 C27 C28 -179.1(9) . . . . ?
C21 C22 C27 C28 0.5(14) . . . . ?
C23 C22 C27 C26 2.0(14) . . . . ?
C21 C22 C27 C26 -178.3(9) . . . . ?
C26 C27 C28 C29 174.1(10) . . . . ?
C22 C27 C28 C29 -4.7(15) . . . . ?
C27 C28 C29 C30 1.2(15) . . . . ?
Pt1 O2 C30 C21 -76.8(9) . . . . ?
Pt1 O2 C30 C29 105.1(8) . . . . ?
C22 C21 C30 O2 171.3(8) . . . . ?
C20 C21 C30 O2 -6.6(13) . . . . ?
C22 C21 C30 C29 -10.7(13) . . . . ?
C20 C21 C30 C29 171.4(8) . . . . ?
C28 C29 C30 O2 -175.3(8) . . . . ?
C28 C29 C30 C21 6.6(14) . . . . ?
C35 N3 C31 C32 -1.8(14) . . . . ?
Pt2 N3 C31 C32 178.3(8) . . . . ?
N3 C31 C32 C33 -0.7(16) . . . . ?
C31 C32 C33 C34 2.4(17) . . . . ?
C32 C33 C34 C35 -1.6(16) . . . . ?
C31 N3 C35 C34 2.5(14) . . . . ?
Pt2 N3 C35 C34 -177.5(7) . . . . ?
C31 N3 C35 C36 -177.0(8) . . . . ?
Pt2 N3 C35 C36 2.9(10) . . . . ?
C33 C34 C35 N3 -0.9(15) . . . . ?
C33 C34 C35 C36 178.7(10) . . . . ?
C40 N4 C36 C37 -0.2(14) . . . . ?
Pt2 N4 C36 C37 -173.9(7) . . . . ?
C40 N4 C36 C35 178.1(9) . . . . ?
Pt2 N4 C36 C35 4.3(10) . . . . ?
N3 C35 C36 N4 -4.8(12) . . . . ?
C34 C35 C36 N4 175.7(9) . . . . ?
N3 C35 C36 C37 173.4(9) . . . . ?
C34 C35 C36 C37 -6.2(15) . . . . ?
N4 C36 C37 C38 0.5(14) . . . . ?
C35 C36 C37 C38 -177.6(9) . . . . ?
C36 C37 C38 C39 -0.7(14) . . . . ?
C37 C38 C39 C40 0.5(16) . . . . ?
C36 N4 C40 C39 0.0(16) . . . . ?
Pt2 N4 C40 C39 173.1(8) . . . . ?
C38 C39 C40 N4 -0.2(17) . . . . ?
Pt2 O3 C41 C50 -75.9(10) . . . . ?
Pt2 O3 C41 C42 109.5(8) . . . . ?
O3 C41 C42 C43 -178.5(9) . . . . ?
C50 C41 C42 C43 6.7(15) . . . . ?
C41 C42 C43 C44 -1.2(16) . . . . ?
C42 C43 C44 C49 -3.5(16) . . . . ?
C42 C43 C44 C45 178.2(10) . . . . ?
C43 C44 C45 C46 -178.2(12) . . . . ?
C49 C44 C45 C46 3.5(18) . . . . ?
C44 C45 C46 C47 -3(2) . . . . ?
C45 C46 C47 C48 1(2) . . . . ?
C46 C47 C48 C49 0.3(19) . . . . ?
C47 C48 C49 C44 0.0(16) . . . . ?
C47 C48 C49 C50 177.1(11) . . . . ?
C43 C44 C49 C48 179.8(10) . . . . ?
C45 C44 C49 C48 -1.8(15) . . . . ?
C43 C44 C49 C50 2.7(15) . . . . ?
C45 C44 C49 C50 -179.0(10) . . . . ?
O3 C41 C50 C49 178.1(9) . . . . ?
C42 C41 C50 C49 -7.3(14) . . . . ?
O3 C41 C50 C51 6.3(14) . . . . ?
C42 C41 C50 C51 -179.2(9) . . . . ?
C48 C49 C50 C41 -174.2(10) . . . . ?
C44 C49 C50 C41 2.8(14) . . . . ?
C48 C49 C50 C51 -2.3(15) . . . . ?
C44 C49 C50 C51 174.7(9) . . . . ?
C41 C50 C51 C60 62.7(13) . . . . ?
C49 C50 C51 C60 -109.0(11) . . . . ?
C41 C50 C51 C52 -119.7(11) . . . . ?
C49 C50 C51 C52 68.5(13) . . . . ?
C60 C51 C52 C53 -174.3(9) . . . . ?
C50 C51 C52 C53 8.2(15) . . . . ?
C60 C51 C52 C57 3.7(14) . . . . ?
C50 C51 C52 C57 -173.8(9) . . . . ?
C51 C52 C53 C54 175.7(10) . . . . ?
C57 C52 C53 C54 -2.3(15) . . . . ?
C52 C53 C54 C55 2.7(16) . . . . ?
C53 C54 C55 C56 -0.7(16) . . . . ?
C54 C55 C56 C57 -1.7(17) . . . . ?
C55 C56 C57 C58 -176.8(10) . . . . ?
C55 C56 C57 C52 2.0(16) . . . . ?
C53 C52 C57 C56 0.0(15) . . . . ?
C51 C52 C57 C56 -178.1(10) . . . . ?
C53 C52 C57 C58 178.8(9) . . . . ?
C51 C52 C57 C58 0.6(15) . . . . ?
C56 C57 C58 C59 175.5(10) . . . . ?
C52 C57 C58 C59 -3.2(15) . . . . ?
C57 C58 C59 C60 1.5(15) . . . . ?
Pt2 O4 C60 C51 -72.0(10) . . . . ?
Pt2 O4 C60 C59 105.5(8) . . . . ?
C52 C51 C60 O4 172.0(9) . . . . ?
C50 C51 C60 O4 -10.4(14) . . . . ?
C52 C51 C60 C59 -5.5(14) . . . . ?
C50 C51 C60 C59 172.1(9) . . . . ?
C58 C59 C60 O4 -174.7(9) . . . . ?
C58 C59 C60 C51 2.9(14) . . . . ?
